data_2211784
loop_
_publ_author_name
'Hong Ren'
'Chao Cai'
'Jun-Zhi Liu'
'Jian-Wu Wang'

_publ_section_title
;
 4-Methoxyphenylguanidinium chloride
;
_journal_coeditor_code CV2157
_journal_issue 1
_journal_name_full 'Acta Crystallographica Section E'
_journal_page_first o306
_journal_page_last o307
_journal_paper_doi 10.1107/S1600536806053219
_journal_volume 63
_journal_year 2007
_chemical_formula_iupac 'C8 H12 N3 O +, Cl -'
_chemical_formula_moiety 'C8 H12 N3 O +, Cl -'
_chemical_formula_sum 'C8 H12 Cl N3 O'
_chemical_formula_weight 201.66
_chemical_name_systematic
;
4-Methoxyphenylguanidinium chloride
;
_space_group_IT_number 2
_symmetry_cell_setting triclinic
_symmetry_space_group_name_Hall '-P 1'
_symmetry_space_group_name_H-M 'P -1'
_atom_sites_solution_hydrogens geom
_atom_sites_solution_primary direct
_atom_sites_solution_secondary difmap
_audit_creation_method SHELXL-97
_cell_angle_alpha 70.778(8)
_cell_angle_beta 78.696(9)
_cell_angle_gamma 89.888(9)
_cell_formula_units_Z 2
_cell_length_a 6.605(4)
_cell_length_b 7.618(5)
_cell_length_c 10.497(7)
_cell_measurement_reflns_used 1274
_cell_measurement_temperature 298(2)
_cell_measurement_theta_max 27.900
_cell_measurement_theta_min 2.838
_cell_volume 487.9(5)
_computing_cell_refinement 'SAINT (Bruker, 1999)'
_computing_data_collection 'SMART (Bruker, 1998)'
_computing_data_reduction SAINT
_computing_molecular_graphics SHELXTL
_computing_publication_material SHELXTL
_computing_structure_refinement SHELXTL
_computing_structure_solution 'SHELXTL (Bruker, 1999)'
_diffrn_ambient_temperature 293(2)
_diffrn_measured_fraction_theta_full 0.984
_diffrn_measured_fraction_theta_max 0.984
_diffrn_measurement_device_type 'Bruker SMART CCD area-detector'
_diffrn_measurement_method '\f and \w'
_diffrn_radiation_monochromator graphite
_diffrn_radiation_source 'fine-focus sealed tube'
_diffrn_radiation_type MoK\a
_diffrn_radiation_wavelength 0.71073
_diffrn_reflns_av_R_equivalents 0.0155
_diffrn_reflns_av_sigmaI/netI 0.0311
_diffrn_reflns_limit_h_max 7
_diffrn_reflns_limit_h_min -7
_diffrn_reflns_limit_k_max 7
_diffrn_reflns_limit_k_min -9
_diffrn_reflns_limit_l_max 12
_diffrn_reflns_limit_l_min -12
_diffrn_reflns_number 2626
_diffrn_reflns_theta_full 25.50
_diffrn_reflns_theta_max 25.50
_diffrn_reflns_theta_min 2.10
_diffrn_standards_decay_% 0
_diffrn_standards_interval_count 0
_diffrn_standards_number 0
_exptl_absorpt_coefficient_mu 0.356
_exptl_absorpt_correction_T_max 0.8766
_exptl_absorpt_correction_T_min 0.8448
_exptl_absorpt_correction_type multi-scan
_exptl_absorpt_process_details '(SADABS; Sheldrick, 1996)'
_exptl_crystal_colour colourless
_exptl_crystal_density_diffrn 1.373
_exptl_crystal_density_method 'not measured'
_exptl_crystal_description block
_exptl_crystal_F_000 212
_exptl_crystal_size_max 0.49
_exptl_crystal_size_mid 0.46
_exptl_crystal_size_min 0.38
_refine_diff_density_max 0.222
_refine_diff_density_min -0.234
_refine_ls_extinction_coef 0.072(8)
_refine_ls_extinction_expression Fc^*^=kFc[1+0.001xFc^2^\l^3^/sin(2\q)]^-1/4^
_refine_ls_extinction_method SHELXL97
_refine_ls_goodness_of_fit_ref 1.084
_refine_ls_hydrogen_treatment constr
_refine_ls_matrix_type full
_refine_ls_number_parameters 119
_refine_ls_number_reflns 1778
_refine_ls_number_restraints 0
_refine_ls_restrained_S_all 1.084
_refine_ls_R_factor_all 0.0468
_refine_ls_R_factor_gt 0.0393
_refine_ls_shift/su_max 0.000
_refine_ls_shift/su_mean 0.000
_refine_ls_structure_factor_coef Fsqd
_refine_ls_weighting_details 'calc w=1/[\s^2^(Fo^2^)+(0.0468P)^2^+0.1401P] where P=(Fo^2^+2Fc^2^)/3'
_refine_ls_weighting_scheme calc
_refine_ls_wR_factor_gt 0.0969
_refine_ls_wR_factor_ref 0.1014
_reflns_number_gt 1519
_reflns_number_total 1778
_reflns_threshold_expression I>2\s(I)
_cod_data_source_file cv2157.cif
_cod_data_source_block I
_cod_depositor_comments
;
The following automatic conversions were performed:
'_symmetry_cell_setting' value 'Triclinic' changed to 'triclinic'
according to '/home/saulius/struct/CIF-dictionaries/cif_core.dic'
dictionary named 'cif_core.dic' version 2.4.1 from 2010-06-29.

Automatic conversion script
Id: cif_fix_enum 1527 2010-12-29 10:47:43Z saulius 

The following automatic conversions were performed:

'_symmetry_cell_setting' value 'Triclinic' changed to 'triclinic'
according to /home/saulius/struct/CIF-dictionaries/cif_core.dic
dictionary named 'cif_core.dic' version 2.4.1 from 2010-06-29.

Automatic conversion script
Id: cif_fix_values 1715 2011-07-08 13:25:40Z adriana 
;
_cod_database_code 2211784
_cod_database_fobs_code 2211784

loop_
_symmetry_equiv_pos_as_xyz
'x, y, z'
'-x, -y, -z'

loop_
_atom_site_type_symbol
_atom_site_label
_atom_site_fract_x
_atom_site_fract_y
_atom_site_fract_z
_atom_site_U_iso_or_equiv
_atom_site_adp_type
_atom_site_calc_flag
_atom_site_refinement_flags
_atom_site_occupancy
Cl Cl1 -0.25894(8) 0.73591(7) 0.43247(6) 0.0461(2) Uani d . 1
O O1 0.6974(2) 0.2980(2) -0.12850(14) 0.0450(4) Uani d . 1
N N1 -0.0093(3) 0.1347(2) 0.28900(18) 0.0459(5) Uani d . 1
H H1A -0.0470 0.0179 0.3244 0.055 Uiso calc R 1
N N2 -0.0801(3) 0.4303(3) 0.2887(2) 0.0499(5) Uani d . 1
H H2A -0.1552 0.5028 0.3229 0.060 Uiso calc R 1
H H2B 0.0215 0.4765 0.2199 0.060 Uiso calc R 1
N N3 -0.2762(3) 0.1745(3) 0.44760(19) 0.0520(5) Uani d . 1
H H3B -0.3529 0.2449 0.4830 0.062 Uiso calc R 1
H H3C -0.3005 0.0555 0.4810 0.062 Uiso calc R 1
C C1 0.6871(4) 0.2778(4) -0.2588(2) 0.0515(6) Uani d . 1
H H1B 0.8221 0.3056 -0.3179 0.077 Uiso calc R 1
H H1C 0.5925 0.3621 -0.3014 0.077 Uiso calc R 1
H H1D 0.6400 0.1521 -0.2440 0.077 Uiso calc R 1
C C2 0.1546(3) 0.1783(3) 0.0517(2) 0.0432(5) Uani d . 1
H H2C 0.0272 0.1470 0.0370 0.052 Uiso calc R 1
C C3 0.3284(3) 0.2130(3) -0.0539(2) 0.0413(5) Uani d . 1
H H3A 0.3183 0.2035 -0.1385 0.050 Uiso calc R 1
C C4 0.5164(3) 0.2619(3) -0.0318(2) 0.0355(5) Uani d . 1
C C5 0.5299(3) 0.2785(3) 0.0941(2) 0.0408(5) Uani d . 1
H H5A 0.6561 0.3143 0.1080 0.049 Uiso calc R 1
C C6 0.3562(3) 0.2418(3) 0.1987(2) 0.0412(5) Uani d . 1
H H6A 0.3656 0.2524 0.2832 0.049 Uiso calc R 1
C C7 0.1686(3) 0.1896(3) 0.1780(2) 0.0375(5) Uani d . 1
C C8 -0.1205(3) 0.2492(3) 0.3416(2) 0.0384(5) Uani d . 1

loop_
_atom_site_aniso_label
_atom_site_aniso_U_11
_atom_site_aniso_U_22
_atom_site_aniso_U_33
_atom_site_aniso_U_12
_atom_site_aniso_U_13
_atom_site_aniso_U_23
Cl1 0.0403(3) 0.0459(3) 0.0508(4) -0.0011(2) 0.0037(2) -0.0220(3)
O1 0.0404(8) 0.0537(10) 0.0408(8) -0.0022(7) 0.0010(6) -0.0212(7)
N1 0.0450(10) 0.0357(10) 0.0507(11) -0.0023(8) 0.0096(8) -0.0175(9)
N2 0.0535(11) 0.0413(11) 0.0552(12) 0.0091(9) -0.0020(9) -0.0218(9)
N3 0.0423(11) 0.0597(12) 0.0534(12) 0.0024(9) 0.0053(9) -0.0270(10)
C1 0.0540(14) 0.0590(15) 0.0414(12) -0.0019(11) 0.0025(10) -0.0237(11)
C2 0.0348(11) 0.0488(13) 0.0524(13) 0.0010(9) -0.0075(10) -0.0263(11)
C3 0.0423(12) 0.0470(13) 0.0394(11) 0.0048(9) -0.0079(9) -0.0212(10)
C4 0.0372(11) 0.0302(10) 0.0379(11) 0.0042(8) -0.0034(8) -0.0122(9)
C5 0.0379(11) 0.0443(12) 0.0426(11) 0.0001(9) -0.0087(9) -0.0177(10)
C6 0.0482(12) 0.0420(12) 0.0364(11) 0.0020(9) -0.0074(9) -0.0181(10)
C7 0.0388(11) 0.0309(10) 0.0399(11) 0.0026(8) 0.0009(9) -0.0130(9)
C8 0.0357(11) 0.0448(13) 0.0386(11) 0.0043(9) -0.0076(9) -0.0194(10)

loop_
_atom_type_symbol
_atom_type_description
_atom_type_scat_dispersion_real
_atom_type_scat_dispersion_imag
_atom_type_scat_source
C C 0.0033 0.0016 'International Tables Vol C Tables 4.2.6.8 and 6.1.1.4'
H H 0.0000 0.0000 'International Tables Vol C Tables 4.2.6.8 and 6.1.1.4'
N N 0.0061 0.0033 'International Tables Vol C Tables 4.2.6.8 and 6.1.1.4'
O O 0.0106 0.0060 'International Tables Vol C Tables 4.2.6.8 and 6.1.1.4'
Cl Cl 0.1484 0.1585 'International Tables Vol C Tables 4.2.6.8 and 6.1.1.4'

loop_
_geom_angle_atom_site_label_1
_geom_angle_atom_site_label_2
_geom_angle_atom_site_label_3
_geom_angle
C4 O1 C1 116.65(16)
C8 N1 C7 125.47(18)
C8 N1 H1A 117.3
C7 N1 H1A 117.3
C8 N2 H2A 120.0
C8 N2 H2B 120.0
H2A N2 H2B 120.0
C8 N3 H3B 120.0
C8 N3 H3C 120.0
H3B N3 H3C 120.0
O1 C1 H1B 109.5
O1 C1 H1C 109.5
H1B C1 H1C 109.5
O1 C1 H1D 109.5
H1B C1 H1D 109.5
H1C C1 H1D 109.5
C7 C2 C3 120.77(19)
C7 C2 H2C 119.6
C3 C2 H2C 119.6
C4 C3 C2 119.24(19)
C4 C3 H3A 120.4
C2 C3 H3A 120.4
O1 C4 C3 123.99(18)
O1 C4 C5 115.88(18)
C3 C4 C5 120.13(18)
C6 C5 C4 120.04(19)
C6 C5 H5A 120.0
C4 C5 H5A 120.0
C5 C6 C7 120.06(19)
C5 C6 H6A 120.0
C7 C6 H6A 120.0
C2 C7 C6 119.73(18)
C2 C7 N1 119.29(19)
C6 C7 N1 120.85(19)
N2 C8 N3 121.23(19)
N2 C8 N1 121.09(19)
N3 C8 N1 117.7(2)

loop_
_geom_bond_atom_site_label_1
_geom_bond_atom_site_label_2
_geom_bond_distance
O1 C4 1.370(2)
O1 C1 1.440(3)
N1 C8 1.327(3)
N1 C7 1.434(3)
N1 H1A 0.8600
N2 C8 1.312(3)
N2 H2A 0.8600
N2 H2B 0.8600
N3 C8 1.325(3)
N3 H3B 0.8600
N3 H3C 0.8600
C1 H1B 0.9600
C1 H1C 0.9600
C1 H1D 0.9600
C2 C7 1.377(3)
C2 C3 1.387(3)
C2 H2C 0.9300
C3 C4 1.380(3)
C3 H3A 0.9300
C4 C5 1.388(3)
C5 C6 1.380(3)
C5 H5A 0.9300
C6 C7 1.381(3)
C6 H6A 0.9300

loop_
_geom_hbond_atom_site_label_D
_geom_hbond_atom_site_label_H
_geom_hbond_atom_site_label_A
_geom_hbond_site_symmetry_A
_geom_hbond_distance_DH
_geom_hbond_distance_HA
_geom_hbond_distance_DA
_geom_hbond_angle_DHA
N2 H2A Cl1 1 0.86 2.44 3.270(2) 161
N1 H1A Cl1 1_545 0.86 2.38 3.202(2) 161
N3 H3B Cl1 2_466 0.86 2.56 3.244(3) 137
N3 H3C Cl1 1_545 0.86 2.65 3.397(3) 146
N2 H2B O1 2_665 0.86 2.36 3.093(3) 144

loop_
_geom_torsion_atom_site_label_1
_geom_torsion_atom_site_label_2
_geom_torsion_atom_site_label_3
_geom_torsion_atom_site_label_4
_geom_torsion
C7 C2 C3 C4 -0.9(3)
C1 O1 C4 C3 -1.7(3)
C1 O1 C4 C5 178.77(19)
C2 C3 C4 O1 179.57(19)
C2 C3 C4 C5 -0.9(3)
O1 C4 C5 C6 -178.93(18)
C3 C4 C5 C6 1.5(3)
C4 C5 C6 C7 -0.3(3)
C3 C2 C7 C6 2.1(3)
C3 C2 C7 N1 -173.79(19)
C5 C6 C7 C2 -1.5(3)
C5 C6 C7 N1 174.34(19)
C8 N1 C7 C2 -109.6(2)
C8 N1 C7 C6 74.6(3)
C7 N1 C8 N2 3.7(3)
C7 N1 C8 N3 -177.62(19)

loop_
_cod_related_entry_id
_cod_related_entry_database
_cod_related_entry_code
1 ChemSpider 11480280
